data_4086497
loop_
_publ_author_name
'Pindwal, Aradhana'
'Ellern, Arkady'
'Sadow, Aaron D.'

_publ_section_title
;
 Homoleptic Divalent Dialkyl Lanthanide-Catalyzed Cross-Dehydrocoupling of
 Silanes and Amines
;
_journal_issue 11
_journal_name_full Organometallics
_journal_page_first 1674
_journal_paper_doi 10.1021/acs.organomet.6b00138
_journal_volume 35
_journal_year 2016
_chemical_formula_sum 'C25 H62 N2 Si6 Yb'
_chemical_formula_weight 732.34
_space_group_crystal_system orthorhombic
_space_group_IT_number 61
_space_group_name_Hall '-P 2ac 2ab'
_space_group_name_H-M_alt 'P b c a'
_symmetry_space_group_name_Hall '-P 2ac 2ab'
_symmetry_space_group_name_H-M 'P b c a'
_atom_sites_solution_hydrogens mixed
_audit_creation_method 'APEX2 v2014.5-0'
_cell_angle_alpha 90
_cell_angle_beta 90
_cell_angle_gamma 90
_cell_formula_units_Z 8
_cell_length_a 19.9684(16)
_cell_length_b 16.7745(14)
_cell_length_c 22.8246(19)
_cell_measurement_reflns_used 9818
_cell_measurement_temperature 173(2)
_cell_measurement_theta_max 29.56
_cell_measurement_theta_min 2.37
_cell_volume 7645.3(11)
_computing_cell_refinement 'SAINT V7.66A (Bruker AXS, 2013)'
_computing_data_collection 'APEX2 Suite (Bruker AXS, 2013)'
_computing_data_reduction 'SAINT V7.66A (Bruker AXS, 2013)'
_computing_molecular_graphics 'XSHELL (Bruker AXS, 2007)'
_computing_publication_material 'APEX2 Suite (Bruker AXS, 2013)'
_computing_structure_refinement 'SHELXL-2014 (Sheldrick, 2014)'
_computing_structure_solution 'SHELXS-2013 (Sheldrick, 2013)'
_diffrn_ambient_temperature 173(2)
_diffrn_measured_fraction_theta_full 1.000
_diffrn_measured_fraction_theta_max 0.999
_diffrn_measurement_device_type 'Bruker APEX-II CCD'
_diffrn_measurement_method '\f and \w scans'
_diffrn_radiation_type MoK\a
_diffrn_radiation_wavelength 0.71073
_diffrn_reflns_av_R_equivalents 0.0415
_diffrn_reflns_av_unetI/netI 0.0256
_diffrn_reflns_Laue_measured_fraction_full 1.000
_diffrn_reflns_Laue_measured_fraction_max 0.999
_diffrn_reflns_limit_h_max 27
_diffrn_reflns_limit_h_min -27
_diffrn_reflns_limit_k_max 23
_diffrn_reflns_limit_k_min -23
_diffrn_reflns_limit_l_max 31
_diffrn_reflns_limit_l_min -31
_diffrn_reflns_number 83583
_diffrn_reflns_point_group_measured_fraction_full 1.000
_diffrn_reflns_point_group_measured_fraction_max 0.999
_diffrn_reflns_theta_full 25.242
_diffrn_reflns_theta_max 29.593
_diffrn_reflns_theta_min 1.784
_exptl_absorpt_coefficient_mu 2.650
_exptl_absorpt_correction_T_max 0.72
_exptl_absorpt_correction_T_min 0.50
_exptl_absorpt_correction_type multi-scan
_exptl_absorpt_process_details 'SADABS (Bruker, 2013)'
_exptl_crystal_colour red
_exptl_crystal_density_diffrn 1.272
_exptl_crystal_description plate
_exptl_crystal_F_000 3040
_exptl_crystal_size_max 0.320
_exptl_crystal_size_mid 0.280
_exptl_crystal_size_min 0.130
_refine_diff_density_max 1.232
_refine_diff_density_min -1.159
_refine_diff_density_rms 0.084
_refine_ls_extinction_method none
_refine_ls_goodness_of_fit_ref 1.033
_refine_ls_hydrogen_treatment mixed
_refine_ls_matrix_type full
_refine_ls_number_parameters 349
_refine_ls_number_reflns 10732
_refine_ls_number_restraints 0
_refine_ls_restrained_S_all 1.033
_refine_ls_R_factor_all 0.0421
_refine_ls_R_factor_gt 0.0271
_refine_ls_shift/su_max 0.005
_refine_ls_shift/su_mean 0.000
_refine_ls_structure_factor_coef Fsqd
_refine_ls_weighting_details 'w=1/[\s^2^(Fo^2^)+(0.0238P)^2^+10.1697P] where P=(Fo^2^+2Fc^2^)/3'
_refine_ls_weighting_scheme calc
_refine_ls_wR_factor_gt 0.0601
_refine_ls_wR_factor_ref 0.0679
_reflns_Friedel_coverage 0.000
_reflns_number_gt 8501
_reflns_number_total 10732
_reflns_threshold_expression 'I > 2\s(I)'
_cod_data_source_file om6b00138_si_002.cif
_cod_data_source_block YbR2ImtBu
_cod_depositor_comments 'Adding full bibliography for 4086496--4086498.cif.'
_cod_database_code 4086497
_shelx_space_group_comment
; 
The symmetry employed for this shelxl refinement is uniquely defined 
by the following loop, which should always be used as a source of 
symmetry information in preference to the above space-group names. 
They are only intended as comments. 
;
_shelx_estimated_absorpt_t_min 0.484
_shelx_estimated_absorpt_t_max 0.724

loop_
_space_group_symop_operation_xyz
'x, y, z'
'-x+1/2, -y, z+1/2'
'-x, y+1/2, -z+1/2'
'x+1/2, -y+1/2, -z'
'-x, -y, -z'
'x-1/2, y, -z-1/2'
'x, -y-1/2, z-1/2'
'-x-1/2, y-1/2, z'

loop_
_atom_site_label
_atom_site_type_symbol
_atom_site_fract_x
_atom_site_fract_y
_atom_site_fract_z
_atom_site_U_iso_or_equiv
_atom_site_adp_type
_atom_site_occupancy
_atom_site_site_symmetry_order
_atom_site_calc_flag
_atom_site_refinement_flags_posn
_atom_site_refinement_flags_adp
Yb01 Yb 0.67018(2) 0.61259(2) 0.34888(2) 0.02525(4) Uani 1 1 d . .
C1 C 0.66628(12) 0.64800(15) 0.23685(11) 0.0276(5) Uani 1 1 d . .
C2 C 0.51222(16) 0.6083(2) 0.22709(15) 0.0514(8) Uani 1 1 d . .
H2A H 0.4713 0.6277 0.2081 0.077 Uiso 1 1 calc R U
H2B H 0.5212 0.5535 0.2145 0.077 Uiso 1 1 calc R U
H2C H 0.5064 0.6097 0.2697 0.077 Uiso 1 1 calc R U
C3 C 0.58255(19) 0.6831(2) 0.12407(14) 0.0575(9) Uani 1 1 d . .
H3A H 0.5371 0.6969 0.1114 0.086 Uiso 1 1 calc R U
H3B H 0.6137 0.7251 0.1118 0.086 Uiso 1 1 calc R U
H3C H 0.5959 0.6324 0.1063 0.086 Uiso 1 1 calc R U
C4 C 0.68749(19) 0.83359(18) 0.23756(16) 0.0515(8) Uani 1 1 d . .
H4A H 0.7210 0.8736 0.2484 0.077 Uiso 1 1 calc R U
H4B H 0.6776 0.8380 0.1956 0.077 Uiso 1 1 calc R U
H4C H 0.6464 0.8425 0.2601 0.077 Uiso 1 1 calc R U
C5 C 0.80908(17) 0.7329(2) 0.22694(16) 0.0540(9) Uani 1 1 d . .
H5A H 0.8311 0.7820 0.2400 0.081 Uiso 1 1 calc R U
H5B H 0.8331 0.6867 0.2427 0.081 Uiso 1 1 calc R U
H5C H 0.8094 0.7306 0.1840 0.081 Uiso 1 1 calc R U
C6 C 0.78280(18) 0.5444(2) 0.17987(15) 0.0529(9) Uani 1 1 d . .
H6A H 0.7951 0.4883 0.1745 0.079 Uiso 1 1 calc R U
H6B H 0.7780 0.5700 0.1415 0.079 Uiso 1 1 calc R U
H6C H 0.8178 0.5717 0.2023 0.079 Uiso 1 1 calc R U
C7 C 0.64403(19) 0.47751(19) 0.18409(14) 0.0499(8) Uani 1 1 d . .
H7A H 0.6679 0.4273 0.1774 0.075 Uiso 1 1 calc R U
H7B H 0.6052 0.4677 0.2093 0.075 Uiso 1 1 calc R U
H7C H 0.6289 0.4993 0.1465 0.075 Uiso 1 1 calc R U
C8 C 0.75931(12) 0.58583(16) 0.43018(11) 0.0291(5) Uani 1 1 d . .
C9 C 0.8046(2) 0.6836(3) 0.54169(17) 0.0683(11) Uani 1 1 d . .
H9A H 0.7869 0.7227 0.5695 0.102 Uiso 1 1 calc R U
H9B H 0.8181 0.6353 0.5628 0.102 Uiso 1 1 calc R U
H9C H 0.8435 0.7061 0.5214 0.102 Uiso 1 1 calc R U
C10 C 0.66347(18) 0.6270(2) 0.53054(17) 0.0581(10) Uani 1 1 d . .
H10A H 0.6541 0.6674 0.5604 0.087 Uiso 1 1 calc R U
H10B H 0.6247 0.6216 0.5045 0.087 Uiso 1 1 calc R U
H10C H 0.6724 0.5757 0.5496 0.087 Uiso 1 1 calc R U
C11 C 0.7660(2) 0.4111(2) 0.39220(16) 0.0551(9) Uani 1 1 d . .
H11A H 0.7599 0.3565 0.4064 0.083 Uiso 1 1 calc R U
H11B H 0.7349 0.4213 0.3598 0.083 Uiso 1 1 calc R U
H11C H 0.8121 0.4180 0.3785 0.083 Uiso 1 1 calc R U
C12 C 0.7994(3) 0.4485(3) 0.51735(17) 0.0747(13) Uani 1 1 d . .
H12A H 0.7895 0.3923 0.5253 0.112 Uiso 1 1 calc R U
H12B H 0.8472 0.4546 0.5087 0.112 Uiso 1 1 calc R U
H12C H 0.7878 0.4806 0.5517 0.112 Uiso 1 1 calc R U
C13 C 0.86557(17) 0.7120(2) 0.38981(16) 0.0540(9) Uani 1 1 d . .
H13A H 0.9070 0.7164 0.3670 0.081 Uiso 1 1 calc R U
H13B H 0.8310 0.7461 0.3724 0.081 Uiso 1 1 calc R U
H13C H 0.8740 0.7290 0.4302 0.081 Uiso 1 1 calc R U
C14 C 0.91225(19) 0.5486(3) 0.4160(2) 0.0854(15) Uani 1 1 d . .
H14A H 0.9511 0.5627 0.3920 0.128 Uiso 1 1 calc R U
H14B H 0.9213 0.5623 0.4570 0.128 Uiso 1 1 calc R U
H14C H 0.9037 0.4912 0.4129 0.128 Uiso 1 1 calc R U
C15 C 0.59209(17) 0.45572(19) 0.34867(16) 0.0414(7) Uani 1 1 d . .
C16 C 0.52352(14) 0.45861(17) 0.37646(13) 0.0368(6) Uani 1 1 d . .
C17 C 0.52423(17) 0.4131(2) 0.43426(16) 0.0513(8) Uani 1 1 d . .
H17A H 0.5362 0.3573 0.4270 0.077 Uiso 1 1 calc R U
H17B H 0.5572 0.4371 0.4607 0.077 Uiso 1 1 calc R U
H17C H 0.4797 0.4156 0.4523 0.077 Uiso 1 1 calc R U
C18 C 0.47167(19) 0.4235(2) 0.33485(18) 0.0585(9) Uani 1 1 d . .
H18A H 0.4831 0.3679 0.3264 0.088 Uiso 1 1 calc R U
H18B H 0.4273 0.4258 0.3531 0.088 Uiso 1 1 calc R U
H18C H 0.4713 0.4541 0.2983 0.088 Uiso 1 1 calc R U
C19 C 0.44120(14) 0.56456(19) 0.40605(14) 0.0423(7) Uani 1 1 d . .
H19 H 0.4043 0.5298 0.4123 0.051 Uiso 1 1 calc R U
C20 C 0.44125(14) 0.64334(19) 0.41222(14) 0.0415(7) Uani 1 1 d . .
H20 H 0.4044 0.6756 0.4237 0.050 Uiso 1 1 calc R U
C21 C 0.52292(14) 0.75544(16) 0.39959(13) 0.0354(6) Uani 1 1 d . .
C22 C 0.51846(19) 0.7855(2) 0.46262(15) 0.0549(9) Uani 1 1 d . .
H22A H 0.5301 0.8423 0.4638 0.082 Uiso 1 1 calc R U
H22B H 0.4727 0.7782 0.4772 0.082 Uiso 1 1 calc R U
H22C H 0.5497 0.7555 0.4873 0.082 Uiso 1 1 calc R U
C23 C 0.47459(17) 0.8005(2) 0.35996(16) 0.0518(8) Uani 1 1 d . .
H23A H 0.4859 0.8574 0.3602 0.078 Uiso 1 1 calc R U
H23B H 0.4781 0.7798 0.3199 0.078 Uiso 1 1 calc R U
H23C H 0.4287 0.7933 0.3742 0.078 Uiso 1 1 calc R U
C24 C 0.59347(16) 0.7652(2) 0.37668(17) 0.0441(7) Uani 1 1 d . .
C25 C 0.54616(12) 0.60774(15) 0.38414(10) 0.0255(5) Uani 1 1 d . .
N1 N 0.50525(10) 0.54283(13) 0.38873(9) 0.0295(4) Uani 1 1 d . .
N2 N 0.50516(10) 0.66948(13) 0.39874(9) 0.0291(4) Uani 1 1 d . .
Si1 Si 0.58442(4) 0.67369(5) 0.20594(3) 0.03433(16) Uani 1 1 d . .
H1S H 0.5627(15) 0.7489(18) 0.2289(13) 0.041 Uiso 1 1 d . U
Si2 Si 0.72081(4) 0.73164(5) 0.25378(3) 0.03261(16) Uani 1 1 d . .
H2S H 0.7285(15) 0.7307(18) 0.3160(13) 0.039 Uiso 1 1 d . U
Si3 Si 0.70151(4) 0.55067(4) 0.22059(3) 0.03191(16) Uani 1 1 d . .
H3S H 0.7161(15) 0.5143(18) 0.2773(13) 0.038 Uiso 1 1 d . U
Si4 Si 0.73834(4) 0.65777(5) 0.48676(3) 0.03518(17) Uani 1 1 d . .
H4S H 0.7231(15) 0.7331(18) 0.4587(13) 0.042 Uiso 1 1 d . U
Si5 Si 0.74900(5) 0.48269(5) 0.45295(4) 0.03916(18) Uani 1 1 d . .
H5S H 0.6827(16) 0.460(2) 0.4709(14) 0.047 Uiso 1 1 d . U
Si6 Si 0.83620(4) 0.60566(5) 0.38957(4) 0.03877(18) Uani 1 1 d . .
H6S H 0.8278(15) 0.580(2) 0.3388(15) 0.047 Uiso 1 1 d . U
H3 H 0.5938(15) 0.4878(19) 0.3163(14) 0.038(8) Uiso 1 1 d . .
H2 H 0.6039(19) 0.401(2) 0.3370(16) 0.057(11) Uiso 1 1 d . .
H6 H 0.6014(18) 0.820(2) 0.3757(16) 0.057(10) Uiso 1 1 d . .
H5 H 0.5955(16) 0.745(2) 0.3365(15) 0.043(9) Uiso 1 1 d . .
H1 H 0.6251(16) 0.4727(18) 0.3751(13) 0.033(8) Uiso 1 1 d . .
H4 H 0.627(2) 0.743(2) 0.4044(16) 0.062(12) Uiso 1 1 d . .

loop_
_atom_site_aniso_label
_atom_site_aniso_U_11
_atom_site_aniso_U_22
_atom_site_aniso_U_33
_atom_site_aniso_U_23
_atom_site_aniso_U_13
_atom_site_aniso_U_12
Yb01 0.02064(5) 0.03171(6) 0.02338(5) 0.00521(4) 0.00033(4) -0.00051(4)
C1 0.0316(13) 0.0240(12) 0.0270(12) 0.0033(9) -0.0007(10) 0.0005(10)
C2 0.0414(16) 0.070(2) 0.0428(17) 0.0116(16) -0.0109(14) -0.0061(16)
C3 0.062(2) 0.074(3) 0.0368(17) 0.0187(17) -0.0096(16) -0.0008(19)
C4 0.068(2) 0.0279(15) 0.059(2) 0.0065(14) -0.0071(17) -0.0058(15)
C5 0.0457(18) 0.062(2) 0.054(2) 0.0097(17) 0.0092(15) -0.0150(17)
C6 0.059(2) 0.0471(19) 0.0529(19) 0.0046(15) 0.0266(16) 0.0086(16)
C7 0.071(2) 0.0352(16) 0.0434(17) -0.0068(13) -0.0016(16) -0.0036(16)
C8 0.0256(12) 0.0371(14) 0.0246(11) 0.0017(10) -0.0018(9) -0.0034(10)
C9 0.065(2) 0.087(3) 0.053(2) -0.026(2) -0.0064(19) -0.024(2)
C10 0.049(2) 0.069(2) 0.056(2) -0.0139(18) 0.0222(16) -0.0045(17)
C11 0.064(2) 0.0395(17) 0.062(2) -0.0023(16) -0.0056(18) 0.0126(16)
C12 0.110(4) 0.061(2) 0.052(2) 0.0239(19) -0.023(2) -0.002(2)
C13 0.0430(18) 0.062(2) 0.057(2) 0.0077(17) 0.0010(15) -0.0213(16)
C14 0.043(2) 0.088(3) 0.125(4) 0.038(3) 0.022(2) 0.012(2)
C15 0.0421(16) 0.0316(15) 0.0504(18) 0.0007(14) 0.0129(15) -0.0008(13)
C16 0.0353(14) 0.0293(14) 0.0460(16) 0.0033(12) 0.0027(12) -0.0069(11)
C17 0.0459(18) 0.0468(18) 0.061(2) 0.0221(16) 0.0118(16) -0.0006(15)
C18 0.058(2) 0.048(2) 0.070(2) -0.0105(18) -0.0054(18) -0.0187(17)
C19 0.0227(12) 0.0455(17) 0.0587(19) 0.0041(15) 0.0045(12) -0.0062(12)
C20 0.0231(13) 0.0450(17) 0.0565(19) -0.0004(14) 0.0076(12) 0.0007(12)
C21 0.0357(14) 0.0292(13) 0.0415(15) -0.0049(11) 0.0010(12) 0.0009(11)
C22 0.062(2) 0.052(2) 0.0508(19) -0.0222(16) 0.0033(16) 0.0014(17)
C23 0.0472(18) 0.0406(18) 0.068(2) 0.0068(16) -0.0036(16) 0.0070(15)
C24 0.0381(16) 0.0328(16) 0.061(2) -0.0083(15) 0.0058(15) -0.0107(13)
C25 0.0221(11) 0.0308(12) 0.0235(11) -0.0005(10) -0.0016(8) -0.0027(10)
N1 0.0232(10) 0.0323(11) 0.0330(11) 0.0022(9) 0.0002(8) -0.0031(9)
N2 0.0238(10) 0.0304(11) 0.0331(11) -0.0017(9) 0.0004(8) -0.0015(9)
Si1 0.0383(4) 0.0350(4) 0.0296(4) 0.0046(3) -0.0072(3) 0.0029(3)
Si2 0.0369(4) 0.0298(4) 0.0312(4) 0.0066(3) 0.0005(3) -0.0058(3)
Si3 0.0411(4) 0.0272(4) 0.0274(3) 0.0026(3) 0.0060(3) 0.0038(3)
Si4 0.0320(4) 0.0385(4) 0.0351(4) 0.0011(3) 0.0001(3) -0.0007(3)
Si5 0.0466(4) 0.0361(4) 0.0347(4) 0.0052(3) -0.0024(4) -0.0077(4)
Si6 0.0342(4) 0.0413(5) 0.0408(4) 0.0089(4) 0.0100(3) 0.0014(3)

loop_
_atom_type_symbol
_atom_type_description
_atom_type_scat_dispersion_real
_atom_type_scat_dispersion_imag
_atom_type_scat_source
C C 0.0033 0.0016 'International Tables Vol C Tables 4.2.6.8 and 6.1.1.4'
H H 0.0000 0.0000 'International Tables Vol C Tables 4.2.6.8 and 6.1.1.4'
N N 0.0061 0.0033 'International Tables Vol C Tables 4.2.6.8 and 6.1.1.4'
Si Si 0.0817 0.0704 'International Tables Vol C Tables 4.2.6.8 and 6.1.1.4'
Yb Yb -0.3850 5.5486 'International Tables Vol C Tables 4.2.6.8 and 6.1.1.4'

loop_
_geom_angle_atom_site_label_1
_geom_angle_atom_site_label_2
_geom_angle_atom_site_label_3
_geom_angle
C25 Yb01 C8 115.04(7)
C25 Yb01 C1 106.24(8)
C8 Yb01 C1 138.70(8)
C25 Yb01 Si2 122.91(6)
C8 Yb01 Si2 112.58(6)
C1 Yb01 Si2 35.60(6)
C25 Yb01 Si3 117.57(5)
C8 Yb01 Si3 117.77(6)
C1 Yb01 Si3 34.95(6)
Si2 Yb01 Si3 60.18(2)
C25 Yb01 Si6 146.15(5)
C8 Yb01 Si6 31.38(6)
C1 Yb01 Si6 107.37(6)
Si2 Yb01 Si6 84.10(2)
Si3 Yb01 Si6 92.76(2)
C25 Yb01 Si4 95.64(5)
C8 Yb01 Si4 30.19(6)
C1 Yb01 Si4 146.64(6)
Si2 Yb01 Si4 111.10(2)
Si3 Yb01 Si4 145.31(2)
Si6 Yb01 Si4 52.60(2)
C25 Yb01 Si5 101.16(6)
C8 Yb01 Si5 29.02(6)
C1 Yb01 Si5 142.67(6)
Si2 Yb01 Si5 135.05(2)
Si3 Yb01 Si5 109.04(2)
Si6 Yb01 Si5 51.590(19)
Si4 Yb01 Si5 50.77(2)
C25 Yb01 H2S 125.4(7)
C8 Yb01 H2S 91.9(7)
C1 Yb01 H2S 61.7(7)
Si2 Yb01 H2S 26.2(7)
Si3 Yb01 H2S 83.5(7)
Si6 Yb01 H2S 69.4(7)
Si4 Yb01 H2S 85.1(7)
Si5 Yb01 H2S 119.5(7)
C25 Yb01 H3S 122.1(7)
C8 Yb01 H3S 95.8(7)
C1 Yb01 H3S 61.5(7)
Si2 Yb01 H3S 81.3(7)
Si3 Yb01 H3S 26.6(7)
Si6 Yb01 H3S 78.5(7)
Si4 Yb01 H3S 125.9(7)
Si5 Yb01 H3S 82.6(7)
H2S Yb01 H3S 99.3(10)
C25 Yb01 H3 61.5(7)
C8 Yb01 H3 116.7(7)
C1 Yb01 H3 83.7(7)
Si2 Yb01 H3 119.3(7)
Si3 Yb01 H3 66.6(7)
Si6 Yb01 H3 126.4(7)
Si4 Yb01 H3 129.4(7)
Si5 Yb01 H3 87.7(7)
H2S Yb01 H3 145.4(10)
H3S Yb01 H3 60.9(9)
C25 Yb01 H5 62.0(7)
C8 Yb01 H5 126.5(7)
C1 Yb01 H5 72.2(7)
Si2 Yb01 H5 65.1(7)
Si3 Yb01 H5 106.4(7)
Si6 Yb01 H5 126.2(7)
Si4 Yb01 H5 97.5(7)
Si5 Yb01 H5 144.5(7)
H2S Yb01 H5 63.8(10)
H3S Yb01 H5 132.9(10)
H3 Yb01 H5 107.3(10)
C25 Yb01 H1 64.5(7)
C8 Yb01 H1 85.2(7)
C1 Yb01 H1 114.9(7)
Si2 Yb01 H1 148.9(7)
Si3 Yb01 H1 89.2(7)
Si6 Yb01 H1 104.0(7)
Si4 Yb01 H1 97.1(7)
Si5 Yb01 H1 56.5(7)
H2S Yb01 H1 169.8(10)
H3S Yb01 H1 71.3(9)
H3 Yb01 H1 33.0(9)
H5 Yb01 H1 125.4(10)
C25 Yb01 H4 64.7(8)
C8 Yb01 H4 91.3(9)
C1 Yb01 H4 105.5(8)
Si2 Yb01 H4 84.8(8)
Si3 Yb01 H4 140.4(8)
Si6 Yb01 H4 102.1(9)
Si4 Yb01 H4 61.5(9)
Si5 Yb01 H4 108.9(8)
H2S Yb01 H4 68.4(11)
H3S Yb01 H4 166.0(10)
H3 Yb01 H4 125.8(11)
H5 Yb01 H4 36.4(10)
H1 Yb01 H4 121.5(10)
Si3 C1 Si2 120.36(14)
Si3 C1 Si1 118.58(14)
Si2 C1 Si1 115.78(14)
Si3 C1 Yb01 89.09(10)
Si2 C1 Yb01 87.12(10)
Si1 C1 Yb01 117.03(12)
Si1 C2 H2A 109.5
Si1 C2 H2B 109.5
H2A C2 H2B 109.5
Si1 C2 H2C 109.5
H2A C2 H2C 109.5
H2B C2 H2C 109.5
Si1 C3 H3A 109.5
Si1 C3 H3B 109.5
H3A C3 H3B 109.5
Si1 C3 H3C 109.5
H3A C3 H3C 109.5
H3B C3 H3C 109.5
Si2 C4 H4A 109.5
Si2 C4 H4B 109.5
H4A C4 H4B 109.5
Si2 C4 H4C 109.5
H4A C4 H4C 109.5
H4B C4 H4C 109.5
Si2 C5 H5A 109.5
Si2 C5 H5B 109.5
H5A C5 H5B 109.5
Si2 C5 H5C 109.5
H5A C5 H5C 109.5
H5B C5 H5C 109.5
Si3 C6 H6A 109.5
Si3 C6 H6B 109.5
H6A C6 H6B 109.5
Si3 C6 H6C 109.5
H6A C6 H6C 109.5
H6B C6 H6C 109.5
Si3 C7 H7A 109.5
Si3 C7 H7B 109.5
H7A C7 H7B 109.5
Si3 C7 H7C 109.5
H7A C7 H7C 109.5
H7B C7 H7C 109.5
Si4 C8 Si5 113.76(13)
Si4 C8 Si6 115.73(14)
Si5 C8 Si6 114.46(15)
Si4 C8 Yb01 103.53(12)
Si5 C8 Yb01 106.84(11)
Si6 C8 Yb01 100.45(11)
Si4 C9 H9A 109.5
Si4 C9 H9B 109.5
H9A C9 H9B 109.5
Si4 C9 H9C 109.5
H9A C9 H9C 109.5
H9B C9 H9C 109.5
Si4 C10 H10A 109.5
Si4 C10 H10B 109.5
H10A C10 H10B 109.5
Si4 C10 H10C 109.5
H10A C10 H10C 109.5
H10B C10 H10C 109.5
Si5 C11 H11A 109.5
Si5 C11 H11B 109.5
H11A C11 H11B 109.5
Si5 C11 H11C 109.5
H11A C11 H11C 109.5
H11B C11 H11C 109.5
Si5 C12 H12A 109.5
Si5 C12 H12B 109.5
H12A C12 H12B 109.5
Si5 C12 H12C 109.5
H12A C12 H12C 109.5
H12B C12 H12C 109.5
Si6 C13 H13A 109.5
Si6 C13 H13B 109.5
H13A C13 H13B 109.5
Si6 C13 H13C 109.5
H13A C13 H13C 109.5
H13B C13 H13C 109.5
Si6 C14 H14A 109.5
Si6 C14 H14B 109.5
H14A C14 H14B 109.5
Si6 C14 H14C 109.5
H14A C14 H14C 109.5
H14B C14 H14C 109.5
C16 C15 H3 111(2)
C16 C15 H2 111(2)
H3 C15 H2 109(3)
C16 C15 H1 110.9(18)
H3 C15 H1 108(3)
H2 C15 H1 107(3)
N1 C16 C15 109.4(2)
N1 C16 C18 108.6(3)
C15 C16 C18 110.0(3)
N1 C16 C17 108.4(3)
C15 C16 C17 109.8(3)
C18 C16 C17 110.6(3)
C16 C17 H17A 109.5
C16 C17 H17B 109.5
H17A C17 H17B 109.5
C16 C17 H17C 109.5
H17A C17 H17C 109.5
H17B C17 H17C 109.5
C16 C18 H18A 109.5
C16 C18 H18B 109.5
H18A C18 H18B 109.5
C16 C18 H18C 109.5
H18A C18 H18C 109.5
H18B C18 H18C 109.5
C20 C19 N1 106.9(2)
C20 C19 H19 126.5
N1 C19 H19 126.5
C19 C20 N2 107.0(2)
C19 C20 H20 126.5
N2 C20 H20 126.5
N2 C21 C24 108.9(2)
N2 C21 C23 108.8(2)
C24 C21 C23 109.3(3)
N2 C21 C22 108.6(2)
C24 C21 C22 110.1(3)
C23 C21 C22 111.0(3)
C21 C22 H22A 109.5
C21 C22 H22B 109.5
H22A C22 H22B 109.5
C21 C22 H22C 109.5
H22A C22 H22C 109.5
H22B C22 H22C 109.5
C21 C23 H23A 109.5
C21 C23 H23B 109.5
H23A C23 H23B 109.5
C21 C23 H23C 109.5
H23A C23 H23C 109.5
H23B C23 H23C 109.5
C21 C24 H6 106(2)
C21 C24 H5 108.9(19)
H6 C24 H5 109(3)
C21 C24 H4 112(2)
H6 C24 H4 106(3)
H5 C24 H4 116(3)
N2 C25 N1 103.2(2)
N2 C25 Yb01 128.57(17)
N1 C25 Yb01 128.12(17)
C25 N1 C19 111.3(2)
C25 N1 C16 126.7(2)
C19 N1 C16 122.0(2)
C25 N2 C20 111.6(2)
C25 N2 C21 126.7(2)
C20 N2 C21 121.7(2)
C1 Si1 C2 116.72(13)
C1 Si1 C3 114.92(15)
C2 Si1 C3 106.89(16)
C1 Si1 H1S 109.7(12)
C2 Si1 H1S 100.8(12)
C3 Si1 H1S 106.5(12)
C1 Si2 C5 120.30(15)
C1 Si2 C4 116.76(14)
C5 Si2 C4 105.10(17)
C1 Si2 Yb01 57.28(8)
C5 Si2 Yb01 122.82(12)
C4 Si2 Yb01 127.42(12)
C1 Si2 H2S 105.5(12)
C5 Si2 H2S 103.0(12)
C4 Si2 H2S 104.2(12)
Yb01 Si2 H2S 48.3(12)
C1 Si3 C6 119.16(14)
C1 Si3 C7 116.23(14)
C6 Si3 C7 105.86(17)
C1 Si3 Yb01 55.96(8)
C6 Si3 Yb01 130.37(13)
C7 Si3 Yb01 120.27(11)
C1 Si3 H3S 105.8(12)
C6 Si3 H3S 104.1(12)
C7 Si3 H3S 104.0(12)
Yb01 Si3 H3S 50.0(12)
C8 Si4 C10 112.36(15)
C8 Si4 C9 117.80(16)
C10 Si4 C9 105.71(18)
C8 Si4 Yb01 46.28(8)
C10 Si4 Yb01 96.28(13)
C9 Si4 Yb01 157.42(13)
C8 Si4 H4S 108.3(12)
C10 Si4 H4S 108.0(12)
C9 Si4 H4S 104.0(12)
Yb01 Si4 H4S 73.2(12)
C8 Si5 C11 112.29(15)
C8 Si5 C12 117.11(16)
C11 Si5 C12 106.78(19)
C8 Si5 Yb01 44.14(8)
C11 Si5 Yb01 88.76(11)
C12 Si5 Yb01 160.45(14)
C8 Si5 H5S 115.8(13)
C11 Si5 H5S 102.2(13)
C12 Si5 H5S 101.0(13)
Yb01 Si5 H5S 86.8(13)
C8 Si6 C13 115.77(15)
C8 Si6 C14 114.87(16)
C13 Si6 C14 103.23(19)
C8 Si6 Yb01 48.17(8)
C13 Si6 Yb01 105.62(12)
C14 Si6 Yb01 151.00(15)
C8 Si6 H6S 107.3(15)
C13 Si6 H6S 111.6(17)
C14 Si6 H6S 103.5(16)
Yb01 Si6 H6S 68.3(14)

loop_
_geom_bond_atom_site_label_1
_geom_bond_atom_site_label_2
_geom_bond_distance
Yb01 C25 2.605(2)
Yb01 C8 2.610(2)
Yb01 C1 2.626(2)
Yb01 Si2 3.1181(7)
Yb01 Si3 3.1694(8)
Yb01 Si6 3.4449(9)
Yb01 Si4 3.5115(8)
Yb01 Si5 3.5871(9)
Yb01 H2S 2.42(3)
Yb01 H3S 2.50(3)
Yb01 H3 2.69(3)
Yb01 H5 2.69(3)
Yb01 H1 2.58(3)
Yb01 H4 2.67(4)
C1 Si3 1.816(3)
C1 Si2 1.818(3)
C1 Si1 1.832(3)
C2 Si1 1.875(3)
C2 H2A 0.9800
C2 H2B 0.9800
C2 H2C 0.9800
C3 Si1 1.876(3)
C3 H3A 0.9800
C3 H3B 0.9800
C3 H3C 0.9800
C4 Si2 1.872(3)
C4 H4A 0.9800
C4 H4B 0.9800
C4 H4C 0.9800
C5 Si2 1.866(3)
C5 H5A 0.9800
C5 H5B 0.9800
C5 H5C 0.9800
C6 Si3 1.873(3)
C6 H6A 0.9800
C6 H6B 0.9800
C6 H6C 0.9800
C7 Si3 1.876(3)
C7 H7A 0.9800
C7 H7B 0.9800
C7 H7C 0.9800
C8 Si4 1.816(3)
C8 Si5 1.818(3)
C8 Si6 1.824(3)
C9 Si4 1.874(4)
C9 H9A 0.9800
C9 H9B 0.9800
C9 H9C 0.9800
C10 Si4 1.871(3)
C10 H10A 0.9800
C10 H10B 0.9800
C10 H10C 0.9800
C11 Si5 1.865(4)
C11 H11A 0.9800
C11 H11B 0.9800
C11 H11C 0.9800
C12 Si5 1.871(4)
C12 H12A 0.9800
C12 H12B 0.9800
C12 H12C 0.9800
C13 Si6 1.878(4)
C13 H13A 0.9800
C13 H13B 0.9800
C13 H13C 0.9800
C14 Si6 1.894(4)
C14 H14A 0.9800
C14 H14B 0.9800
C14 H14C 0.9800
C15 C16 1.510(4)
C15 H3 0.91(3)
C15 H2 0.98(4)
C15 H1 0.94(3)
C16 N1 1.486(4)
C16 C18 1.524(4)
C16 C17 1.524(4)
C17 H17A 0.9800
C17 H17B 0.9800
C17 H17C 0.9800
C18 H18A 0.9800
C18 H18B 0.9800
C18 H18C 0.9800
C19 C20 1.329(4)
C19 N1 1.387(3)
C19 H19 0.9500
C20 N2 1.384(3)
C20 H20 0.9500
C21 N2 1.485(3)
C21 C24 1.512(4)
C21 C23 1.524(4)
C21 C22 1.527(4)
C22 H22A 0.9800
C22 H22B 0.9800
C22 H22C 0.9800
C23 H23A 0.9800
C23 H23B 0.9800
C23 H23C 0.9800
C24 H6 0.93(4)
C24 H5 0.98(3)
C24 H4 1.00(4)
C25 N2 1.362(3)
C25 N1 1.365(3)
Si1 H1S 1.43(3)
Si2 H2S 1.43(3)
Si3 H3S 1.46(3)
Si4 H4S 1.45(3)
Si5 H5S 1.44(3)
Si6 H6S 1.25(3)
